data_7207414
loop_
_publ_author_name
'Kan, Wei-Qiu'
'Ma, Jian-Fang'
'Liu, Ying-Ying'
'Yang, Jin'

_publ_section_title
;
 A series of coordination polymers based on 5-(2-carboxybenzyloxy)
 isophthalic acid and bis(imidazole) ligands: syntheses, topological
 structures and photoluminescent properties
;
_journal_issue 6
_journal_name_full CrystEngComm
_journal_page_first 2316
_journal_paper_doi 10.1039/c2ce06176g
_journal_volume 14
_journal_year 2012
_chemical_formula_moiety 'C26 H24 Co N4 O7'
_chemical_formula_sum 'C26 H24 Co N4 O7'
_chemical_formula_weight 563.42
_chemical_name_systematic
;
?
;
_space_group_IT_number 2
_symmetry_cell_setting triclinic
_symmetry_space_group_name_Hall '-P 1'
_symmetry_space_group_name_H-M 'P -1'
_atom_sites_solution_hydrogens geom
_atom_sites_solution_primary direct
_atom_sites_solution_secondary difmap
_audit_creation_method SHELXL-97
_cell_angle_alpha 92.228(5)
_cell_angle_beta 94.339(5)
_cell_angle_gamma 95.885(5)
_cell_formula_units_Z 2
_cell_length_a 9.6973(6)
_cell_length_b 11.1543(7)
_cell_length_c 11.5573(7)
_cell_measurement_reflns_used 2478
_cell_measurement_temperature 293(2)
_cell_measurement_theta_max 29.1661
_cell_measurement_theta_min 2.9420
_cell_volume 1238.59(13)
_computing_cell_refinement CrysAlis
_computing_data_collection 'CrysAlis (Oxford Diffraction, 2006)'
_computing_data_reduction CrysAlis
_computing_structure_refinement 'SHELXS-97 (Sheldrick, 1997)'
_computing_structure_solution 'SHELXS-97 (Sheldrick, 1997)'
_diffrn_ambient_temperature 293(2)
_diffrn_detector_area_resol_mean 10.0
_diffrn_measured_fraction_theta_full 0.996
_diffrn_measured_fraction_theta_max 0.837
_diffrn_measurement_device_type 'Oxford Diffraction Gemini R Ultra'
_diffrn_measurement_method '\w scan'
_diffrn_radiation_monochromator graphite
_diffrn_radiation_source 'fine-focus sealed tube'
_diffrn_radiation_type MoK\a
_diffrn_radiation_wavelength 0.71073
_diffrn_reflns_av_R_equivalents 0.0350
_diffrn_reflns_av_sigmaI/netI 0.0709
_diffrn_reflns_limit_h_max 8
_diffrn_reflns_limit_h_min -12
_diffrn_reflns_limit_k_max 14
_diffrn_reflns_limit_k_min -12
_diffrn_reflns_limit_l_max 14
_diffrn_reflns_limit_l_min -14
_diffrn_reflns_number 8841
_diffrn_reflns_theta_full 25.00
_diffrn_reflns_theta_max 29.23
_diffrn_reflns_theta_min 2.95
_exptl_absorpt_coefficient_mu 0.748
_exptl_absorpt_correction_T_max 1.00000
_exptl_absorpt_correction_T_min 0.96889
_exptl_absorpt_correction_type multi-scan
_exptl_absorpt_process_details
;
CrysAlis (Oxford Diffraction, 2006)
;
_exptl_crystal_colour pink
_exptl_crystal_density_diffrn 1.511
_exptl_crystal_density_method 'not measured'
_exptl_crystal_description block
_exptl_crystal_F_000 582
_exptl_crystal_size_max 0.23
_exptl_crystal_size_mid 0.20
_exptl_crystal_size_min 0.18
_refine_diff_density_max 0.834
_refine_diff_density_min -0.485
_refine_diff_density_rms 0.079
_refine_ls_extinction_method none
_refine_ls_goodness_of_fit_ref 1.049
_refine_ls_hydrogen_treatment constr
_refine_ls_matrix_type full
_refine_ls_number_parameters 344
_refine_ls_number_reflns 5626
_refine_ls_number_restraints 0
_refine_ls_restrained_S_all 1.049
_refine_ls_R_factor_all 0.0882
_refine_ls_R_factor_gt 0.0582
_refine_ls_shift/su_max 0.000
_refine_ls_shift/su_mean 0.000
_refine_ls_structure_factor_coef Fsqd
_refine_ls_weighting_details 'calc w=1/[\s^2^(Fo^2^)+(0.0393P)^2^+1.2340P] where P=(Fo^2^+2Fc^2^)/3'
_refine_ls_weighting_scheme calc
_refine_ls_wR_factor_gt 0.1122
_refine_ls_wR_factor_ref 0.1319
_reflns_number_gt 4123
_reflns_number_total 5626
_reflns_threshold_expression >2\s(I)
_cod_data_source_file c2ce06176g.txt
_cod_data_source_block compound-4
_cod_original_sg_symbol_H-M p-1
_cod_database_code 7207414

loop_
_symmetry_equiv_pos_as_xyz
'x, y, z'
'-x, -y, -z'

loop_
_atom_site_label
_atom_site_type_symbol
_atom_site_fract_x
_atom_site_fract_y
_atom_site_fract_z
_atom_site_U_iso_or_equiv
_atom_site_adp_type
_atom_site_occupancy
_atom_site_symmetry_multiplicity
_atom_site_calc_flag
_atom_site_refinement_flags
Co1 Co 0.30655(4) 0.11116(4) 0.29146(4) 0.02752(14) Uani 1 1 d .
O5 O -0.1049(2) 0.2558(2) 0.7354(2) 0.0380(6) Uani 1 1 d .
O4 O -0.5311(2) 0.2185(2) 0.4587(2) 0.0405(6) Uani 1 1 d .
O1 O 0.1710(2) 0.1101(2) 0.4102(2) 0.0329(5) Uani 1 1 d .
O2 O 0.0184(3) 0.0919(3) 0.2575(2) 0.0643(9) Uani 1 1 d .
O3 O -0.4960(2) 0.0743(2) 0.3329(2) 0.0338(5) Uani 1 1 d .
N2 N 0.3215(3) -0.1118(3) -0.0044(2) 0.0329(6) Uani 1 1 d .
O7 O 0.3376(3) 0.2101(3) 0.8615(3) 0.0609(8) Uani 1 1 d .
C7 C -0.0643(3) 0.1339(3) 0.4404(3) 0.0249(7) Uani 1 1 d .
O6 O 0.3683(4) 0.1557(3) 0.6771(3) 0.0763(10) Uani 1 1 d .
H6A H 0.3575 0.1846 0.6133 0.114 Uiso 1 1 calc R
N1 N 0.2792(3) 0.0027(3) 0.1443(2) 0.0326(6) Uani 1 1 d .
C10 C 0.1303(3) 0.3583(3) 0.7286(3) 0.0357(8) Uani 1 1 d .
C18 C 0.1710(4) -0.0026(4) 0.0613(3) 0.0484(10) Uani 1 1 d .
H18 H 0.0914 0.0364 0.0675 0.058 Uiso 1 1 calc R
C3 C -0.3050(3) 0.1547(3) 0.4654(3) 0.0255(7) Uani 1 1 d .
C11 C 0.2683(3) 0.3403(3) 0.7136(3) 0.0349(8) Uani 1 1 d .
C5 C -0.1304(3) 0.2093(3) 0.6235(3) 0.0285(7) Uani 1 1 d .
C9 C 0.0361(3) 0.2652(4) 0.7850(3) 0.0402(9) Uani 1 1 d .
H9A H 0.0713 0.1873 0.7769 0.048 Uiso 1 1 calc R
H9B H 0.0380 0.2865 0.8674 0.048 Uiso 1 1 calc R
C2 C -0.4533(3) 0.1494(3) 0.4175(3) 0.0275(7) Uani 1 1 d .
C8 C -0.2023(3) 0.1220(3) 0.3958(3) 0.0276(7) Uani 1 1 d .
H8 H -0.2261 0.0924 0.3198 0.033 Uiso 1 1 calc R
C20 C 0.3925(4) -0.1921(3) -0.0777(3) 0.0425(9) Uani 1 1 d .
H20A H 0.4871 -0.1942 -0.0445 0.051 Uiso 1 1 calc R
H20B H 0.3969 -0.1600 -0.1543 0.051 Uiso 1 1 calc R
C16 C 0.3282(3) 0.2304(3) 0.7586(3) 0.0368(8) Uani 1 1 d .
C14 C 0.1631(5) 0.5437(4) 0.6280(5) 0.0620(13) Uani 1 1 d .
H14 H 0.1268 0.6115 0.5989 0.074 Uiso 1 1 calc R
C21 C 0.3202(5) -0.3186(4) -0.0892(4) 0.0602(12) Uani 1 1 d .
H21A H 0.3620 -0.3650 -0.1473 0.072 Uiso 1 1 calc R
H21B H 0.2231 -0.3161 -0.1150 0.072 Uiso 1 1 calc R
C4 C -0.2681(3) 0.1992(3) 0.5782(3) 0.0292(7) Uani 1 1 d .
H4 H -0.3363 0.2227 0.6241 0.035 Uiso 1 1 calc R
C15 C 0.0806(4) 0.4606(4) 0.6847(4) 0.0518(11) Uani 1 1 d .
H15 H -0.0113 0.4738 0.6937 0.062 Uiso 1 1 calc R
C6 C -0.0286(3) 0.1752(3) 0.5541(3) 0.0283(7) Uani 1 1 d .
H6 H 0.0636 0.1803 0.5842 0.034 Uiso 1 1 calc R
C13 C 0.3000(5) 0.5256(4) 0.6145(4) 0.0590(12) Uani 1 1 d .
H13 H 0.3568 0.5817 0.5774 0.071 Uiso 1 1 calc R
C19 C 0.1958(4) -0.0723(4) -0.0308(3) 0.0481(10) Uani 1 1 d .
H19 H 0.1384 -0.0899 -0.0988 0.058 Uiso 1 1 calc R
C17 C 0.3682(3) -0.0648(3) 0.1002(3) 0.0327(8) Uani 1 1 d .
H17 H 0.4532 -0.0778 0.1378 0.039 Uiso 1 1 calc R
C1 C 0.0480(3) 0.1091(3) 0.3619(3) 0.0312(7) Uani 1 1 d .
C12 C 0.3512(4) 0.4241(4) 0.6563(4) 0.0470(10) Uani 1 1 d .
H12 H 0.4429 0.4112 0.6461 0.056 Uiso 1 1 calc R
N3 N 0.2702(3) -0.5671(3) 0.1238(3) 0.0465(8) Uani 1 1 d .
C22 C 0.3307(5) -0.3810(4) 0.0274(4) 0.0666(13) Uani 1 1 d .
H22A H 0.4273 -0.3909 0.0494 0.080 Uiso 1 1 calc R
H22B H 0.2975 -0.3305 0.0874 0.080 Uiso 1 1 calc R
C23 C 0.2482(5) -0.4999(4) 0.0195(4) 0.0667(13) Uani 1 1 d .
H23A H 0.1503 -0.4889 0.0070 0.080 Uiso 1 1 calc R
H23B H 0.2732 -0.5464 -0.0470 0.080 Uiso 1 1 calc R
C24 C 0.2866(4) -0.6848(3) 0.1252(3) 0.0397(9) Uani 1 1 d .
H24 H 0.2880 -0.7349 0.0592 0.048 Uiso 1 1 calc R
C26 C 0.2921(4) -0.6187(4) 0.3025(4) 0.0473(10) Uani 1 1 d .
H26 H 0.2979 -0.6164 0.3833 0.057 Uiso 1 1 calc R
C25 C 0.2746(4) -0.5249(4) 0.2365(4) 0.0512(10) Uani 1 1 d .
H25 H 0.2669 -0.4460 0.2624 0.061 Uiso 1 1 calc R
N4 N 0.3002(3) -0.7195(3) 0.2311(3) 0.0351(7) Uani 1 1 d .

loop_
_atom_site_aniso_label
_atom_site_aniso_U_11
_atom_site_aniso_U_22
_atom_site_aniso_U_33
_atom_site_aniso_U_23
_atom_site_aniso_U_13
_atom_site_aniso_U_12
Co1 0.0192(2) 0.0357(3) 0.0279(3) -0.00306(19) 0.00148(16) 0.00611(16)
O5 0.0212(11) 0.0609(17) 0.0303(14) -0.0150(12) -0.0013(9) 0.0045(10)
O4 0.0237(12) 0.0567(17) 0.0428(16) -0.0024(13) 0.0034(10) 0.0133(11)
O1 0.0170(11) 0.0469(15) 0.0350(14) -0.0004(11) 0.0044(9) 0.0030(9)
O2 0.0349(15) 0.129(3) 0.0302(17) -0.0171(17) 0.0016(11) 0.0224(16)
O3 0.0212(11) 0.0419(14) 0.0366(14) -0.0046(11) -0.0041(9) 0.0030(9)
N2 0.0334(15) 0.0371(17) 0.0281(16) -0.0048(13) 0.0018(12) 0.0065(12)
O7 0.071(2) 0.083(2) 0.0319(17) 0.0021(15) -0.0036(14) 0.0283(16)
C7 0.0186(14) 0.0266(17) 0.0291(18) -0.0022(13) 0.0022(12) 0.0022(11)
O6 0.097(3) 0.078(3) 0.061(2) 0.0080(19) 0.019(2) 0.032(2)
N1 0.0263(14) 0.0435(17) 0.0277(16) -0.0059(13) -0.0027(11) 0.0080(12)
C10 0.0332(18) 0.037(2) 0.035(2) -0.0097(16) -0.0057(14) 0.0039(14)
C18 0.0290(18) 0.075(3) 0.040(2) -0.020(2) -0.0117(15) 0.0192(17)
C3 0.0191(15) 0.0297(17) 0.0271(18) -0.0005(14) 0.0003(12) 0.0010(12)
C11 0.0352(18) 0.035(2) 0.032(2) -0.0095(15) -0.0054(14) 0.0021(14)
C5 0.0242(16) 0.0332(18) 0.0272(18) -0.0039(14) 0.0002(12) 0.0015(12)
C9 0.0298(18) 0.055(2) 0.034(2) -0.0076(18) -0.0056(14) 0.0032(15)
C2 0.0167(14) 0.0372(19) 0.0286(18) 0.0046(15) 0.0007(12) 0.0030(12)
C8 0.0218(15) 0.0352(19) 0.0248(18) -0.0033(14) -0.0007(12) 0.0024(12)
C20 0.054(2) 0.043(2) 0.033(2) -0.0018(17) 0.0090(17) 0.0131(17)
C16 0.0279(17) 0.049(2) 0.032(2) -0.0039(17) 0.0024(14) 0.0027(15)
C14 0.069(3) 0.033(2) 0.083(4) 0.003(2) -0.005(3) 0.011(2)
C21 0.096(4) 0.045(3) 0.041(3) -0.006(2) 0.014(2) 0.010(2)
C4 0.0198(15) 0.0344(19) 0.034(2) -0.0028(15) 0.0061(13) 0.0043(12)
C15 0.042(2) 0.043(2) 0.070(3) -0.011(2) -0.0036(19) 0.0089(17)
C6 0.0166(14) 0.0285(18) 0.038(2) -0.0034(15) -0.0019(12) 0.0001(12)
C13 0.067(3) 0.036(2) 0.072(3) -0.001(2) 0.008(2) -0.006(2)
C19 0.037(2) 0.073(3) 0.033(2) -0.014(2) -0.0092(16) 0.0149(18)
C17 0.0284(17) 0.038(2) 0.030(2) -0.0044(15) -0.0037(13) 0.0044(14)
C1 0.0216(16) 0.0366(19) 0.035(2) -0.0025(16) 0.0040(13) 0.0035(13)
C12 0.042(2) 0.041(2) 0.056(3) -0.004(2) 0.0053(18) -0.0016(16)
N3 0.067(2) 0.0358(19) 0.039(2) 0.0023(15) 0.0014(16) 0.0168(15)
C22 0.094(4) 0.054(3) 0.050(3) 0.003(2) 0.003(3) 0.003(2)
C23 0.095(4) 0.048(3) 0.055(3) 0.006(2) -0.011(3) 0.009(2)
C24 0.048(2) 0.037(2) 0.036(2) -0.0044(17) 0.0064(16) 0.0132(16)
C26 0.058(2) 0.047(2) 0.037(2) -0.0079(19) 0.0041(18) 0.0113(18)
C25 0.069(3) 0.038(2) 0.048(3) -0.005(2) 0.005(2) 0.0144(19)
N4 0.0366(16) 0.0354(17) 0.0341(18) -0.0010(14) 0.0037(12) 0.0085(12)

loop_
_atom_type_symbol
_atom_type_description
_atom_type_scat_dispersion_real
_atom_type_scat_dispersion_imag
_atom_type_scat_source
C C 0.0033 0.0016 'International Tables Vol C Tables 4.2.6.8 and 6.1.1.4'
H H 0.0000 0.0000 'International Tables Vol C Tables 4.2.6.8 and 6.1.1.4'
N N 0.0061 0.0033 'International Tables Vol C Tables 4.2.6.8 and 6.1.1.4'
O O 0.0106 0.0060 'International Tables Vol C Tables 4.2.6.8 and 6.1.1.4'
Co Co 0.3494 0.9721 'International Tables Vol C Tables 4.2.6.8 and 6.1.1.4'

loop_
_geom_angle_atom_site_label_1
_geom_angle_atom_site_label_2
_geom_angle_atom_site_label_3
_geom_angle
_geom_angle_site_symmetry_1
_geom_angle_site_symmetry_3
O1 Co1 O3 120.70(10) . 1_655
O1 Co1 N1 123.51(10) . .
O3 Co1 N1 94.84(10) 1_655 .
O1 Co1 N4 101.57(10) . 1_565
O3 Co1 N4 111.93(10) 1_655 1_565
N1 Co1 N4 103.47(12) . 1_565
C5 O5 C9 117.2(2) . .
C1 O1 Co1 110.2(2) . .
C2 O3 Co1 103.66(18) . 1_455
C17 N2 C19 107.4(3) . .
C17 N2 C20 126.3(3) . .
C19 N2 C20 126.3(3) . .
C6 C7 C8 120.4(3) . .
C6 C7 C1 119.8(3) . .
C8 C7 C1 119.6(3) . .
C16 O6 H6A 109.5 . .
C17 N1 C18 104.7(3) . .
C17 N1 Co1 128.3(2) . .
C18 N1 Co1 126.5(2) . .
C15 C10 C11 117.9(3) . .
C15 C10 C9 121.1(3) . .
C11 C10 C9 120.9(3) . .
C19 C18 N1 110.2(3) . .
C19 C18 H18 124.9 . .
N1 C18 H18 124.9 . .
C4 C3 C8 119.6(3) . .
C4 C3 C2 119.5(3) . .
C8 C3 C2 120.8(3) . .
C12 C11 C10 120.0(3) . .
C12 C11 C16 119.5(3) . .
C10 C11 C16 120.5(3) . .
O5 C5 C4 116.0(3) . .
O5 C5 C6 124.5(3) . .
C4 C5 C6 119.4(3) . .
O5 C9 C10 112.7(3) . .
O5 C9 H9A 109.1 . .
C10 C9 H9A 109.1 . .
O5 C9 H9B 109.1 . .
C10 C9 H9B 109.1 . .
H9A C9 H9B 107.8 . .
O4 C2 O3 121.5(3) . .
O4 C2 C3 119.9(3) . .
O3 C2 C3 118.6(3) . .
C7 C8 C3 119.7(3) . .
C7 C8 H8 120.2 . .
C3 C8 H8 120.2 . .
N2 C20 C21 112.3(3) . .
N2 C20 H20A 109.1 . .
C21 C20 H20A 109.1 . .
N2 C20 H20B 109.1 . .
C21 C20 H20B 109.1 . .
H20A C20 H20B 107.9 . .
O7 C16 O6 122.6(4) . .
O7 C16 C11 122.3(3) . .
O6 C16 C11 115.1(3) . .
C15 C14 C13 119.6(4) . .
C15 C14 H14 120.2 . .
C13 C14 H14 120.2 . .
C20 C21 C22 111.2(4) . .
C20 C21 H21A 109.4 . .
C22 C21 H21A 109.4 . .
C20 C21 H21B 109.4 . .
C22 C21 H21B 109.4 . .
H21A C21 H21B 108.0 . .
C3 C4 C5 120.7(3) . .
C3 C4 H4 119.7 . .
C5 C4 H4 119.7 . .
C14 C15 C10 122.0(4) . .
C14 C15 H15 119.0 . .
C10 C15 H15 119.0 . .
C7 C6 C5 120.1(3) . .
C7 C6 H6 120.0 . .
C5 C6 H6 120.0 . .
C12 C13 C14 119.4(4) . .
C12 C13 H13 120.3 . .
C14 C13 H13 120.3 . .
C18 C19 N2 106.0(3) . .
C18 C19 H19 127.0 . .
N2 C19 H19 127.0 . .
N1 C17 N2 111.7(3) . .
N1 C17 H17 124.1 . .
N2 C17 H17 124.1 . .
O2 C1 O1 123.8(3) . .
O2 C1 C7 119.5(3) . .
O1 C1 C7 116.6(3) . .
C13 C12 C11 121.0(4) . .
C13 C12 H12 119.5 . .
C11 C12 H12 119.5 . .
C24 N3 C25 107.3(3) . .
C24 N3 C23 125.2(4) . .
C25 N3 C23 127.5(4) . .
C23 C22 C21 111.3(4) . .
C23 C22 H22A 109.4 . .
C21 C22 H22A 109.4 . .
C23 C22 H22B 109.4 . .
C21 C22 H22B 109.4 . .
H22A C22 H22B 108.0 . .
N3 C23 C22 112.3(4) . .
N3 C23 H23A 109.1 . .
C22 C23 H23A 109.1 . .
N3 C23 H23B 109.1 . .
C22 C23 H23B 109.1 . .
H23A C23 H23B 107.9 . .
N4 C24 N3 110.9(3) . .
N4 C24 H24 124.5 . .
N3 C24 H24 124.5 . .
C25 C26 N4 108.8(4) . .
C25 C26 H26 125.6 . .
N4 C26 H26 125.6 . .
C26 C25 N3 106.7(4) . .
C26 C25 H25 126.6 . .
N3 C25 H25 126.6 . .
C24 N4 C26 106.3(3) . .
C24 N4 Co1 130.1(3) . 1_545
C26 N4 Co1 123.2(3) . 1_545

loop_
_geom_bond_atom_site_label_1
_geom_bond_atom_site_label_2
_geom_bond_distance
_geom_bond_site_symmetry_2
Co1 O1 1.970(2) .
Co1 O3 2.025(2) 1_655
Co1 N1 2.033(3) .
Co1 N4 2.044(3) 1_565
O5 C5 1.369(4) .
O5 C9 1.434(4) .
O4 C2 1.238(4) .
O1 C1 1.277(4) .
O2 C1 1.221(4) .
O3 C2 1.279(4) .
O3 Co1 2.025(2) 1_455
N2 C17 1.327(4) .
N2 C19 1.355(4) .
N2 C20 1.466(4) .
O7 C16 1.218(4) .
C7 C6 1.383(4) .
C7 C8 1.388(4) .
C7 C1 1.509(4) .
O6 C16 1.339(5) .
O6 H6A 0.8200 .
N1 C17 1.320(4) .
N1 C18 1.362(4) .
C10 C15 1.383(5) .
C10 C11 1.396(5) .
C10 C9 1.512(5) .
C18 C19 1.346(5) .
C18 H18 0.9300 .
C3 C4 1.384(4) .
C3 C8 1.395(4) .
C3 C2 1.497(4) .
C11 C12 1.391(5) .
C11 C16 1.504(5) .
C5 C4 1.389(4) .
C5 C6 1.391(4) .
C9 H9A 0.9700 .
C9 H9B 0.9700 .
C8 H8 0.9300 .
C20 C21 1.506(6) .
C20 H20A 0.9700 .
C20 H20B 0.9700 .
C14 C15 1.380(6) .
C14 C13 1.382(6) .
C14 H14 0.9300 .
C21 C22 1.542(6) .
C21 H21A 0.9700 .
C21 H21B 0.9700 .
C4 H4 0.9300 .
C15 H15 0.9300 .
C6 H6 0.9300 .
C13 C12 1.372(6) .
C13 H13 0.9300 .
C19 H19 0.9300 .
C17 H17 0.9300 .
C12 H12 0.9300 .
N3 C24 1.338(5) .
N3 C25 1.364(5) .
N3 C23 1.459(5) .
C22 C23 1.473(6) .
C22 H22A 0.9700 .
C22 H22B 0.9700 .
C23 H23A 0.9700 .
C23 H23B 0.9700 .
C24 N4 1.299(5) .
C24 H24 0.9300 .
C26 C25 1.335(6) .
C26 N4 1.382(5) .
C26 H26 0.9300 .
C25 H25 0.9300 .
N4 Co1 2.044(3) 1_545

loop_
_geom_torsion_atom_site_label_1
_geom_torsion_atom_site_label_2
_geom_torsion_atom_site_label_3
_geom_torsion_atom_site_label_4
_geom_torsion
_geom_torsion_site_symmetry_1
_geom_torsion_site_symmetry_4
O3 Co1 O1 C1 -165.8(2) 1_655 .
N1 Co1 O1 C1 -45.1(3) . .
N4 Co1 O1 C1 69.8(2) 1_565 .
O1 Co1 N1 C17 -131.9(3) . .
O3 Co1 N1 C17 0.2(3) 1_655 .
N4 Co1 N1 C17 114.1(3) 1_565 .
O1 Co1 N1 C18 58.0(4) . .
O3 Co1 N1 C18 -169.8(3) 1_655 .
N4 Co1 N1 C18 -55.9(3) 1_565 .
C17 N1 C18 C19 0.0(5) . .
Co1 N1 C18 C19 171.9(3) . .
C15 C10 C11 C12 0.1(5) . .
C9 C10 C11 C12 176.8(4) . .
C15 C10 C11 C16 -179.5(3) . .
C9 C10 C11 C16 -2.9(5) . .
C9 O5 C5 C4 179.0(3) . .
C9 O5 C5 C6 -2.6(5) . .
C5 O5 C9 C10 68.1(4) . .
C15 C10 C9 O5 31.9(5) . .
C11 C10 C9 O5 -144.6(3) . .
Co1 O3 C2 O4 3.4(4) 1_455 .
Co1 O3 C2 C3 -175.3(2) 1_455 .
C4 C3 C2 O4 24.6(5) . .
C8 C3 C2 O4 -151.6(3) . .
C4 C3 C2 O3 -156.7(3) . .
C8 C3 C2 O3 27.2(4) . .
C6 C7 C8 C3 1.5(5) . .
C1 C7 C8 C3 -174.6(3) . .
C4 C3 C8 C7 0.3(5) . .
C2 C3 C8 C7 176.5(3) . .
C17 N2 C20 C21 110.7(4) . .
C19 N2 C20 C21 -68.9(5) . .
C12 C11 C16 O7 118.1(4) . .
C10 C11 C16 O7 -62.2(5) . .
C12 C11 C16 O6 -62.9(5) . .
C10 C11 C16 O6 116.8(4) . .
N2 C20 C21 C22 -67.7(5) . .
C8 C3 C4 C5 -1.4(5) . .
C2 C3 C4 C5 -177.6(3) . .
O5 C5 C4 C3 179.2(3) . .
C6 C5 C4 C3 0.7(5) . .
C13 C14 C15 C10 -0.4(7) . .
C11 C10 C15 C14 -0.2(6) . .
C9 C10 C15 C14 -176.8(4) . .
C8 C7 C6 C5 -2.2(5) . .
C1 C7 C6 C5 173.8(3) . .
O5 C5 C6 C7 -177.2(3) . .
C4 C5 C6 C7 1.1(5) . .
C15 C14 C13 C12 1.0(7) . .
N1 C18 C19 N2 0.3(5) . .
C17 N2 C19 C18 -0.5(4) . .
C20 N2 C19 C18 179.2(3) . .
C18 N1 C17 N2 -0.3(4) . .
Co1 N1 C17 N2 -172.0(2) . .
C19 N2 C17 N1 0.5(4) . .
C20 N2 C17 N1 -179.2(3) . .
Co1 O1 C1 O2 10.7(4) . .
Co1 O1 C1 C7 -167.8(2) . .
C6 C7 C1 O2 -168.1(3) . .
C8 C7 C1 O2 8.0(5) . .
C6 C7 C1 O1 10.5(4) . .
C8 C7 C1 O1 -173.4(3) . .
C14 C13 C12 C11 -1.1(7) . .
C10 C11 C12 C13 0.5(6) . .
C16 C11 C12 C13 -179.8(4) . .
C20 C21 C22 C23 174.2(4) . .
C24 N3 C23 C22 -137.2(4) . .
C25 N3 C23 C22 44.6(6) . .
C21 C22 C23 N3 172.8(4) . .
C25 N3 C24 N4 0.4(4) . .
C23 N3 C24 N4 -178.2(4) . .
N4 C26 C25 N3 0.7(5) . .
C24 N3 C25 C26 -0.6(5) . .
C23 N3 C25 C26 177.9(4) . .
N3 C24 N4 C26 0.0(4) . .
N3 C24 N4 Co1 172.3(2) . 1_545
C25 C26 N4 C24 -0.4(4) . .
C25 C26 N4 Co1 -173.4(3) . 1_545
